data_7048617
loop_
_publ_author_name
'Lu, Jian'
'Xin, Xue-Huan'
'Lin, Yang-Jie'
'Wang, Shuai-Hua'
'Xu, Jian-Gang'
'Zheng, Fa-Kun'
'Guo, Guo-Cong'

_publ_section_title
;
 Efficient X-ray scintillating lead(ii)-based MOFs derived from rigid
 luminescent naphthalene motifs.
;
_journal_issue 5
_journal_name_full 'Dalton transactions (Cambridge, England : 2003)'
_journal_page_first 1722
_journal_page_last 1731
_journal_paper_doi 10.1039/c8dt04587a
_journal_volume 48
_journal_year 2019
_chemical_absolute_configuration rm
_chemical_formula_moiety 'C15 H13 N O5 Pb'
_chemical_formula_sum 'C15 H13 N O5 Pb'
_chemical_formula_weight 494.45
_chemical_name_common '[Pb(1,4-ndc)DMF]n'
_space_group_crystal_system orthorhombic
_space_group_IT_number 19
_space_group_name_Hall 'P 2ac 2ab'
_space_group_name_H-M_alt 'P 21 21 21'
_symmetry_space_group_name_Hall 'P 2ac 2ab'
_symmetry_space_group_name_H-M 'P 21 21 21'
_atom_sites_solution_hydrogens geom
_audit_creation_date 2018-12-11
_audit_creation_method
;
Olex2 1.2
(compiled 2018.05.29 svn.r3508 for OlexSys, GUI svn.r5506)
;
_audit_update_record
;
2018-12-13 deposited with the CCDC.
2018-12-26 downloaded from the CCDC.
;
_cell_angle_alpha 90
_cell_angle_beta 90
_cell_angle_gamma 90
_cell_formula_units_Z 4
_cell_length_a 6.9990(3)
_cell_length_b 14.0842(6)
_cell_length_c 15.1934(5)
_cell_measurement_reflns_used 4785
_cell_measurement_temperature 293(2)
_cell_measurement_theta_max 28.7520
_cell_measurement_theta_min 3.9400
_cell_volume 1497.69(10)
_computing_cell_refinement 'CrysAlisPro 1.171.39.23b (Rigaku OD, 2015)'
_computing_data_collection 'CrysAlisPro 1.171.39.23b (Rigaku OD, 2015)'
_computing_data_reduction 'CrysAlisPro 1.171.39.23b (Rigaku OD, 2015)'
_computing_molecular_graphics 'Olex2 (Dolomanov et al., 2009)'
_computing_publication_material 'Olex2 (Dolomanov et al., 2009)'
_computing_structure_refinement 'ShelXL (Sheldrick, 2015)'
_computing_structure_solution 'ShelXT (Sheldrick, 2015)'
_diffrn_ambient_temperature 293(2)
_diffrn_detector 'CCD plate'
_diffrn_measured_fraction_theta_full 0.994
_diffrn_measured_fraction_theta_max 0.901
_diffrn_measurement_details
;
List of Runs (angles in degrees, time in seconds):

  # Type    Start    End  Width  t~exp~   \w     \q     \k     \f   Frames
#--------------------------------------------------------------------------
  1  \w      5.00  32.00   0.50    1.33    --    5.00  45.00   0.00   54
  2  \w    -92.00  45.00   0.50    1.33    --  -11.10  45.00 120.00  274
  3  \w    -47.00   8.00   0.50    1.33    --  -11.10  45.00  30.00  110
  4  \w   -100.00 -74.00   0.50    1.33    --  -11.10  45.00  30.00   52
;
_diffrn_measurement_device 'four-circle diffractometer'
_diffrn_measurement_device_type 'XtaLAB AFC10 (RCD3): fixed-chi single'
_diffrn_measurement_method '\w scans'
_diffrn_orient_matrix_type 'CrysAlisPro convention (1999,Acta A55,543-557)'
_diffrn_orient_matrix_UB_11 -0.0803211000
_diffrn_orient_matrix_UB_12 -0.0230437000
_diffrn_orient_matrix_UB_13 -0.0187137000
_diffrn_orient_matrix_UB_21 -0.0012205000
_diffrn_orient_matrix_UB_22 0.0337436000
_diffrn_orient_matrix_UB_23 -0.0346636000
_diffrn_orient_matrix_UB_31 0.0618783000
_diffrn_orient_matrix_UB_32 -0.0293980000
_diffrn_orient_matrix_UB_33 -0.0250464000
_diffrn_radiation_monochromator graphite
_diffrn_radiation_probe x-ray
_diffrn_radiation_type MoK\a
_diffrn_radiation_wavelength 0.71073
_diffrn_reflns_av_R_equivalents 0.0331
_diffrn_reflns_av_unetI/netI 0.0465
_diffrn_reflns_Laue_measured_fraction_full 0.994
_diffrn_reflns_Laue_measured_fraction_max 0.901
_diffrn_reflns_limit_h_max 7
_diffrn_reflns_limit_h_min -9
_diffrn_reflns_limit_k_max 18
_diffrn_reflns_limit_k_min -17
_diffrn_reflns_limit_l_max 15
_diffrn_reflns_limit_l_min -19
_diffrn_reflns_number 8515
_diffrn_reflns_point_group_measured_fraction_full 0.996
_diffrn_reflns_point_group_measured_fraction_max 0.903
_diffrn_reflns_theta_full 25.242
_diffrn_reflns_theta_max 28.676
_diffrn_reflns_theta_min 3.946
_diffrn_source 'fine-focus sealed X-ray tube'
_diffrn_source_type 'Enhance (Mo) X-ray Source'
_exptl_absorpt_coefficient_mu 11.287
_exptl_absorpt_correction_T_max 1.00000
_exptl_absorpt_correction_T_min 0.21443
_exptl_absorpt_correction_type multi-scan
_exptl_absorpt_process_details
;
CrysAlisPro 1.171.39.23b (Rigaku Oxford Diffraction, 2015)
Empirical absorption correction using spherical harmonics,
 implemented in SCALE3 ABSPACK scaling algorithm.
;
_exptl_crystal_colour colorless
_exptl_crystal_density_diffrn 2.193
_exptl_crystal_density_meas ?
_exptl_crystal_density_method 'not measured'
_exptl_crystal_description prism
_exptl_crystal_F_000 928
_exptl_crystal_size_max 0.22
_exptl_crystal_size_mid 0.20
_exptl_crystal_size_min 0.18
_refine_diff_density_max 0.841
_refine_diff_density_min -0.651
_refine_diff_density_rms 0.122
_refine_ls_abs_structure_details
;
 Refined as an inversion twin.
;
_refine_ls_abs_structure_Flack 0.254(12)
_refine_ls_extinction_method none
_refine_ls_goodness_of_fit_ref 0.990
_refine_ls_hydrogen_treatment constr
_refine_ls_matrix_type full
_refine_ls_number_parameters 202
_refine_ls_number_reflns 3300
_refine_ls_number_restraints 0
_refine_ls_restrained_S_all 0.990
_refine_ls_R_factor_all 0.0304
_refine_ls_R_factor_gt 0.0257
_refine_ls_shift/su_max 0.002
_refine_ls_shift/su_mean 0.000
_refine_ls_structure_factor_coef Fsqd
_refine_ls_weighting_details 'w=1/[\s^2^(Fo^2^)+(0.0151P)^2^] where P=(Fo^2^+2Fc^2^)/3'
_refine_ls_weighting_scheme calc
_refine_ls_wR_factor_gt 0.0444
_refine_ls_wR_factor_ref 0.0454
_reflns_Friedel_coverage 0.744
_reflns_Friedel_fraction_full 0.999
_reflns_Friedel_fraction_max 0.905
_reflns_number_gt 3023
_reflns_number_total 3300
_reflns_threshold_expression 'I > 2\s(I)'
_cod_data_source_file c8dt04587a2.cif
_cod_data_source_block SMOF-1
_cod_depositor_comments
;
The following automatic conversions were performed:

'_exptl_crystal_density_meas' value 'not measured' was changed to '?'
- the value is perceived as not measured.

Automatic conversion script
Id: cif_fix_values 4973 2017-02-22 13:04:09Z antanas 

 Adding full bibliography for 7048615--7048618.cif.
;
_cod_database_code 7048617
_shelx_shelxl_version_number 2017/1
_shelx_space_group_comment
;
The symmetry employed for this shelxl refinement is uniquely defined
by the following loop, which should always be used as a source of
symmetry information in preference to the above space-group names.
They are only intended as comments.
;
_exptl_absorpt_special_details 'Sphere (Rigaku CrystalClear)'
_reflns_odcompleteness_completeness 99.11
_reflns_odcompleteness_iscentric 1
_reflns_odcompleteness_theta 26.32
_olex2_refinement_description
;
1. Twinned data refinement
 Scales: 0.746(12)
 0.254(12)
2. Fixed Uiso
 At 1.2 times of:
  All C(H) groups
 At 1.5 times of:
  All C(H,H,H) groups
3.a Aromatic/amide H refined with riding coordinates:
 C11(H11), C12(H12), C5(H5), C7(H7), C13(H13), C4(H4), C6(H6)
3.b Idealised Me refined as rotating group:
 C14(H14A,H14B,H14C), C15(H15A,H15B,H15C)
;
_olex2_submission_special_instructions 'No special instructions were received'
_oxdiff_exptl_absorpt_empirical_details
;
Empirical correction (ABSPACK) includes:
- Absorption correction using spherical harmonics
- Frame scaling
;
_oxdiff_exptl_absorpt_empirical_full_max 2.797
_oxdiff_exptl_absorpt_empirical_full_min 0.654

loop_
_space_group_symop_operation_xyz
'x, y, z'
'-x+1/2, -y, z+1/2'
'-x, y+1/2, -z+1/2'
'x+1/2, -y+1/2, -z'

loop_
_atom_site_label
_atom_site_type_symbol
_atom_site_fract_x
_atom_site_fract_y
_atom_site_fract_z
_atom_site_U_iso_or_equiv
_atom_site_adp_type
_atom_site_occupancy
_atom_site_site_symmetry_order
_atom_site_calc_flag
_atom_site_refinement_flags_posn
Pb1 Pb 0.63554(3) 0.30436(2) 0.55486(2) 0.02540(8) Uani 1 1 d .
O3 O 0.2206(6) 0.7384(4) 0.0970(3) 0.0325(12) Uani 1 1 d .
O4 O 0.4816(6) 0.6719(4) 0.0433(3) 0.0307(13) Uani 1 1 d .
O1 O 0.3911(8) 0.3880(5) 0.4428(4) 0.0633(17) Uani 1 1 d .
C10 C 0.3501(10) 0.6773(5) 0.1015(4) 0.0245(15) Uani 1 1 d .
O2 O 0.2062(10) 0.3164(5) 0.3441(4) 0.0649(19) Uani 1 1 d .
O5 O 0.6419(12) 0.4466(6) 0.6711(5) 0.103(3) Uani 1 1 d .
C8 C 0.3359(10) 0.6352(5) 0.2649(4) 0.0265(16) Uani 1 1 d .
C9 C 0.3509(10) 0.6076(5) 0.1749(4) 0.0264(15) Uani 1 1 d .
C11 C 0.3595(11) 0.5136(5) 0.1537(4) 0.0357(17) Uani 1 1 d .
H11 H 0.378628 0.495930 0.095412 0.043 Uiso 1 1 calc R
N1 N 0.6600(10) 0.4507(6) 0.8211(5) 0.055(2) Uani 1 1 d .
C3 C 0.3316(9) 0.5629(6) 0.3315(4) 0.0290(17) Uani 1 1 d .
C1 C 0.3075(11) 0.3841(7) 0.3701(6) 0.042(2) Uani 1 1 d .
C12 C 0.3401(11) 0.4433(5) 0.2181(5) 0.0355(17) Uani 1 1 d .
H12 H 0.335800 0.379930 0.200955 0.043 Uiso 1 1 calc R
C5 C 0.3237(12) 0.6858(7) 0.4425(5) 0.057(2) Uani 1 1 d .
H5 H 0.324187 0.703480 0.501437 0.068 Uiso 1 1 calc R
C7 C 0.3294(11) 0.7314(6) 0.2908(5) 0.038(2) Uani 1 1 d .
H7 H 0.330914 0.778682 0.248118 0.045 Uiso 1 1 calc R
C13 C 0.6431(14) 0.4926(9) 0.7421(8) 0.076(3) Uani 1 1 d .
H13 H 0.631924 0.558377 0.739707 0.091 Uiso 1 1 calc R
C2 C 0.3272(9) 0.4651(6) 0.3052(4) 0.0303(17) Uani 1 1 d .
C4 C 0.3255(11) 0.5932(7) 0.4211(5) 0.046(2) Uani 1 1 d .
H4 H 0.322819 0.547880 0.465650 0.055 Uiso 1 1 calc R
C14 C 0.6619(16) 0.5073(10) 0.8986(7) 0.095(4) Uani 1 1 d .
H14A H 0.653416 0.573128 0.882719 0.142 Uiso 1 1 calc GR
H14B H 0.778510 0.496341 0.930247 0.142 Uiso 1 1 calc GR
H14C H 0.555067 0.490578 0.935044 0.142 Uiso 1 1 calc GR
C15 C 0.6733(16) 0.3514(9) 0.8222(9) 0.096(4) Uani 1 1 d .
H15A H 0.563593 0.325405 0.851546 0.143 Uiso 1 1 calc GR
H15B H 0.787061 0.332805 0.852995 0.143 Uiso 1 1 calc GR
H15C H 0.678200 0.328036 0.762928 0.143 Uiso 1 1 calc GR
C6 C 0.3211(13) 0.7559(7) 0.3775(6) 0.055(3) Uani 1 1 d .
H6 H 0.313626 0.819563 0.393441 0.066 Uiso 1 1 calc R

loop_
_atom_site_aniso_label
_atom_site_aniso_U_11
_atom_site_aniso_U_22
_atom_site_aniso_U_33
_atom_site_aniso_U_23
_atom_site_aniso_U_13
_atom_site_aniso_U_12
Pb1 0.02986(13) 0.02373(12) 0.02262(11) -0.00159(13) -0.00196(13) 0.00174(14)
O3 0.033(3) 0.036(3) 0.029(3) 0.006(2) -0.002(2) 0.008(2)
O4 0.029(2) 0.036(4) 0.027(3) 0.011(3) 0.007(2) 0.003(2)
O1 0.058(3) 0.077(5) 0.055(3) 0.046(4) 0.001(4) 0.017(4)
C10 0.023(3) 0.024(4) 0.027(3) -0.002(3) 0.003(3) -0.002(4)
O2 0.102(5) 0.040(4) 0.053(4) 0.012(4) 0.014(3) -0.023(4)
O5 0.084(5) 0.133(8) 0.093(5) -0.078(6) 0.017(5) -0.004(6)
C8 0.022(4) 0.030(4) 0.027(3) 0.005(3) 0.004(3) -0.006(3)
C9 0.019(3) 0.035(4) 0.025(3) 0.006(3) 0.004(3) 0.008(4)
C11 0.047(4) 0.037(4) 0.024(3) 0.009(3) 0.001(4) 0.005(5)
N1 0.043(4) 0.056(6) 0.066(5) -0.021(4) 0.004(4) -0.006(4)
C3 0.020(4) 0.040(5) 0.027(3) 0.004(3) 0.000(3) 0.001(3)
C1 0.037(5) 0.041(6) 0.049(5) 0.017(4) 0.018(4) 0.020(4)
C12 0.041(4) 0.021(4) 0.045(4) 0.003(3) -0.003(4) 0.000(4)
C5 0.078(5) 0.061(6) 0.031(4) -0.007(6) 0.002(4) -0.007(6)
C7 0.048(5) 0.036(5) 0.030(4) 0.000(3) 0.005(4) -0.009(4)
C13 0.047(5) 0.072(8) 0.108(9) -0.024(7) 0.008(7) -0.008(6)
C2 0.027(4) 0.032(4) 0.033(4) 0.012(3) 0.006(3) 0.003(3)
C4 0.055(5) 0.053(6) 0.029(4) 0.009(4) 0.004(3) -0.005(5)
C14 0.059(7) 0.121(11) 0.104(8) -0.070(8) -0.010(6) 0.009(8)
C15 0.063(7) 0.080(10) 0.144(11) -0.040(9) 0.003(7) -0.003(7)
C6 0.083(7) 0.036(5) 0.046(5) -0.011(4) 0.007(5) -0.009(5)

loop_
_atom_type_symbol
_atom_type_description
_atom_type_scat_dispersion_real
_atom_type_scat_dispersion_imag
_atom_type_scat_source
C C 0.0033 0.0016 'International Tables Vol C Tables 4.2.6.8 and 6.1.1.4'
H H 0.0000 0.0000 'International Tables Vol C Tables 4.2.6.8 and 6.1.1.4'
N N 0.0061 0.0033 'International Tables Vol C Tables 4.2.6.8 and 6.1.1.4'
O O 0.0106 0.0060 'International Tables Vol C Tables 4.2.6.8 and 6.1.1.4'
Pb Pb -3.3944 10.1111 'International Tables Vol C Tables 4.2.6.8 and 6.1.1.4'

loop_
_geom_angle_atom_site_label_1
_geom_angle_atom_site_label_2
_geom_angle_atom_site_label_3
_geom_angle
_geom_angle_site_symmetry_1
_geom_angle_site_symmetry_3
O3 Pb1 O3 118.89(11) 2_565 3_645
O3 Pb1 O4 167.88(15) 2_565 2_665
O3 Pb1 O4 67.38(14) 3_645 2_665
O3 Pb1 O1 81.14(16) 3_645 .
O3 Pb1 O1 69.68(16) 2_565 .
O3 Pb1 O5 91.5(2) 2_565 .
O4 Pb1 O3 50.06(14) 3_645 3_645
O4 Pb1 O3 70.64(15) 3_645 2_565
O4 Pb1 O4 111.98(12) 3_645 2_665
O4 Pb1 O1 75.10(19) 3_645 .
O4 Pb1 O5 161.82(19) 3_645 .
O1 Pb1 O4 122.38(16) . 2_665
O2 Pb1 O3 103.4(2) 4_556 3_645
O2 Pb1 O3 82.8(2) 4_556 2_565
O2 Pb1 O4 85.4(2) 4_556 3_645
O2 Pb1 O4 85.6(2) 4_556 2_665
O2 Pb1 O1 150.2(2) 4_556 .
O2 Pb1 O5 96.2(3) 4_556 .
O5 Pb1 O3 145.3(2) . 3_645
O5 Pb1 O4 86.2(2) . 2_665
O5 Pb1 O1 95.8(2) . .
Pb1 O3 Pb1 102.99(15) 2_564 3_655
C10 O3 Pb1 122.7(4) . 2_564
C10 O3 Pb1 90.8(4) . 3_655
Pb1 O4 Pb1 105.58(16) 3_655 2_664
C10 O4 Pb1 131.4(4) . 2_664
C10 O4 Pb1 97.5(4) . 3_655
C1 O1 Pb1 146.9(6) . .
O3 C10 O4 121.6(6) . .
O3 C10 C9 119.9(6) . .
O4 C10 C9 118.4(6) . .
C1 O2 Pb1 117.8(5) . 4_456
C13 O5 Pb1 162.4(8) . .
C9 C8 C3 119.0(7) . .
C7 C8 C9 122.1(7) . .
C7 C8 C3 118.9(6) . .
C8 C9 C10 122.6(6) . .
C11 C9 C10 117.7(6) . .
C11 C9 C8 119.6(6) . .
C9 C11 H11 119.4 . .
C9 C11 C12 121.2(6) . .
C12 C11 H11 119.4 . .
C13 N1 C14 119.7(10) . .
C13 N1 C15 117.1(10) . .
C15 N1 C14 123.3(11) . .
C2 C3 C8 119.0(6) . .
C4 C3 C8 117.5(7) . .
C4 C3 C2 123.4(7) . .
O1 C1 C2 119.9(8) . .
O2 C1 O1 125.2(8) . .
O2 C1 C2 114.8(8) . .
C11 C12 H12 119.1 . .
C2 C12 C11 121.8(7) . .
C2 C12 H12 119.1 . .
C4 C5 H5 119.5 . .
C4 C5 C6 121.1(8) . .
C6 C5 H5 119.5 . .
C8 C7 H7 119.5 . .
C6 C7 C8 121.0(8) . .
C6 C7 H7 119.5 . .
O5 C13 N1 122.7(11) . .
O5 C13 H13 118.6 . .
N1 C13 H13 118.6 . .
C3 C2 C1 123.0(6) . .
C12 C2 C3 119.0(7) . .
C12 C2 C1 118.0(7) . .
C3 C4 H4 119.3 . .
C5 C4 C3 121.3(8) . .
C5 C4 H4 119.3 . .
N1 C14 H14A 109.5 . .
N1 C14 H14B 109.5 . .
N1 C14 H14C 109.5 . .
H14A C14 H14B 109.5 . .
H14A C14 H14C 109.5 . .
H14B C14 H14C 109.5 . .
N1 C15 H15A 109.5 . .
N1 C15 H15B 109.5 . .
N1 C15 H15C 109.5 . .
H15A C15 H15B 109.5 . .
H15A C15 H15C 109.5 . .
H15B C15 H15C 109.5 . .
C5 C6 H6 119.9 . .
C7 C6 C5 120.2(9) . .
C7 C6 H6 119.9 . .

loop_
_geom_bond_atom_site_label_1
_geom_bond_atom_site_label_2
_geom_bond_distance
_geom_bond_site_symmetry_2
Pb1 O3 2.643(5) 2_565
Pb1 O3 2.683(5) 3_645
Pb1 O4 2.525(5) 3_645
Pb1 O4 2.706(4) 2_665
Pb1 O1 2.685(5) .
Pb1 O2 2.344(6) 4_556
Pb1 O5 2.672(7) .
O3 C10 1.251(8) .
O4 C10 1.278(8) .
O1 C1 1.252(9) .
C10 C9 1.486(9) .
O2 C1 1.251(10) .
O5 C13 1.257(12) .
C8 C9 1.425(9) .
C8 C3 1.435(10) .
C8 C7 1.412(10) .
C9 C11 1.363(10) .
C11 H11 0.9300 .
C11 C12 1.399(10) .
N1 C13 1.343(13) .
N1 C14 1.421(11) .
N1 C15 1.402(14) .
C3 C2 1.435(10) .
C3 C4 1.428(10) .
C1 C2 1.514(10) .
C12 H12 0.9300 .
C12 C2 1.362(10) .
C5 H5 0.9300 .
C5 C4 1.345(12) .
C5 C6 1.396(12) .
C7 H7 0.9300 .
C7 C6 1.363(10) .
C13 H13 0.9300 .
C4 H4 0.9300 .
C14 H14A 0.9600 .
C14 H14B 0.9600 .
C14 H14C 0.9600 .
C15 H15A 0.9600 .
C15 H15B 0.9600 .
C15 H15C 0.9600 .
C6 H6 0.9300 .

loop_
_geom_torsion_atom_site_label_1
_geom_torsion_atom_site_label_2
_geom_torsion_atom_site_label_3
_geom_torsion_atom_site_label_4
_geom_torsion
_geom_torsion_site_symmetry_1
Pb1 O3 C10 O4 107.5(6) 2_564
Pb1 O3 C10 O4 1.5(6) 3_655
Pb1 O3 C10 C9 -71.3(7) 2_564
Pb1 O3 C10 C9 -177.3(5) 3_655
Pb1 O4 C10 O3 -1.6(7) 3_655
Pb1 O4 C10 O3 116.9(6) 2_664
Pb1 O4 C10 C9 177.2(5) 3_655
Pb1 O4 C10 C9 -64.3(8) 2_664
Pb1 O1 C1 O2 54.8(13) .
Pb1 O1 C1 C2 -124.4(9) .
Pb1 O2 C1 O1 7.9(11) 4_456
Pb1 O2 C1 C2 -172.8(4) 4_456
Pb1 O5 C13 N1 8(3) .
O3 C10 C9 C8 -51.2(9) .
O3 C10 C9 C11 126.3(8) .
O4 C10 C9 C8 130.0(7) .
O4 C10 C9 C11 -52.5(9) .
O1 C1 C2 C3 -38.4(10) .
O1 C1 C2 C12 142.0(7) .
C10 C9 C11 C12 -173.0(7) .
O2 C1 C2 C3 142.3(8) .
O2 C1 C2 C12 -37.3(10) .
C8 C9 C11 C12 4.6(12) .
C8 C3 C2 C1 -175.3(6) .
C8 C3 C2 C12 4.3(10) .
C8 C3 C4 C5 0.1(11) .
C8 C7 C6 C5 1.6(13) .
C9 C8 C3 C2 -4.9(9) .
C9 C8 C3 C4 177.1(6) .
C9 C8 C7 C6 -177.9(7) .
C9 C11 C12 C2 -5.4(12) .
C11 C12 C2 C3 0.7(11) .
C11 C12 C2 C1 -179.7(7) .
C3 C8 C9 C10 178.0(6) .
C3 C8 C9 C11 0.5(10) .
C3 C8 C7 C6 0.6(12) .
C7 C8 C9 C10 -3.5(11) .
C7 C8 C9 C11 179.0(8) .
C7 C8 C3 C2 176.5(7) .
C7 C8 C3 C4 -1.5(10) .
C2 C3 C4 C5 -177.8(8) .
C4 C3 C2 C1 2.6(11) .
C4 C3 C2 C12 -177.8(7) .
C4 C5 C6 C7 -3.1(13) .
C14 N1 C13 O5 179.5(9) .
C15 N1 C13 O5 -1.1(16) .
C6 C5 C4 C3 2.2(13) .

loop_
_twin_individual_id
_twin_individual_mass_fraction_refined
1 0.746(12)
2 0.254(12)
